data_7235255
loop_
_publ_author_name
'Sakharov, Pavel A.'
'Koronatov, Alexander N.'
'Khlebnikov, Alexander F.'
'Novikov, Mikhail S.'
'Glukharev, Artem G.'
'Rogacheva, Elizaveta V.'
'Kraeva, Liudmila A.'
'Sharoyko, Vladimir V.'
'Tennikova, Tatiana B.'
'Rostovskii, Nikolai V.'

_publ_section_title
;
 Non-natural 2H-azirine-2-carboxylic acids: an expedient synthesis and
 antimicrobial activity
;
_journal_issue 65
_journal_name_full 'RSC Advances'
_journal_page_first 37901
_journal_paper_doi 10.1039/C9RA09345A
_journal_volume 9
_journal_year 2019
_chemical_formula_moiety 'C9 H7 N O2'
_chemical_formula_sum 'C9 H7 N O2'
_chemical_formula_weight 161.16
_chemical_melting_point 379.0(10)
_chemical_name_systematic '3-phenyl-2H-azirine-2-carboxylic acid'
_space_group_crystal_system monoclinic
_space_group_IT_number 14
_space_group_name_Hall '-P 2ybc'
_space_group_name_H-M_alt 'P 1 21/c 1'
_atom_sites_solution_hydrogens geom
_atom_sites_solution_primary dual
_audit_block_doi 10.5517/ccdc.csd.cc23ntwh
_audit_creation_date 2019-08-12
_audit_creation_method
;
Olex2 1.2-alpha
(compiled 2018.07.26 svn.r3523 for OlexSys, GUI svn.r5532)
;
_audit_update_record
;
2019-09-28 deposited with the CCDC.	2019-11-14 downloaded from the CCDC.
;
_cell_angle_alpha 90
_cell_angle_beta 111.525(13)
_cell_angle_gamma 90
_cell_formula_units_Z 4
_cell_length_a 8.0481(9)
_cell_length_b 9.7876(9)
_cell_length_c 10.8529(13)
_cell_measurement_reflns_used 1443
_cell_measurement_temperature 100(2)
_cell_measurement_theta_max 30.6800
_cell_measurement_theta_min 2.8980
_cell_volume 795.28(17)
_computing_cell_refinement
;
CrysAlisPro, Agilent Technologies,
Version 1.171.36.32 (release 02-08-2013 CrysAlis171 .NET)
(compiled Aug  2 2013,16:46:58)
;
_computing_data_collection
;
CrysAlisPro, Agilent Technologies,
Version 1.171.36.32 (release 02-08-2013 CrysAlis171 .NET)
(compiled Aug  2 2013,16:46:58)
;
_computing_data_reduction
;
CrysAlisPro, Agilent Technologies,
Version 1.171.36.32 (release 02-08-2013 CrysAlis171 .NET)
(compiled Aug  2 2013,16:46:58)
;
_computing_molecular_graphics 'Olex2 (Dolomanov et al., 2009)'
_computing_publication_material 'Olex2 (Dolomanov et al., 2009)'
_computing_structure_refinement 'ShelXL (Sheldrick, 2015)'
_computing_structure_solution 'ShelXT (Sheldrick, 2015)'
_diffrn_ambient_temperature 100(2)
_diffrn_detector_area_resol_mean 16.2096
_diffrn_measured_fraction_theta_full 1.000
_diffrn_measured_fraction_theta_max 1.000
_diffrn_measurement_details
;
#__ type_ start__ end____ width___ exp.time_
  1 omega  -14.00   12.00   1.0000    3.3300
omega____ theta____ kappa____ phi______ frames
    -      -22.2678  -19.0000  -60.0000 26

#__ type_ start__ end____ width___ exp.time_
  2 omega  -11.00   15.00   1.0000    3.3300
omega____ theta____ kappa____ phi______ frames
    -      -22.2678  -99.0000 -120.0000 26

#__ type_ start__ end____ width___ exp.time_
  3 omega  -98.00  -35.00   1.0000    3.3300
omega____ theta____ kappa____ phi______ frames
    -      -22.2678 -178.0000    0.0000 63

#__ type_ start__ end____ width___ exp.time_
  4 omega  -17.00    9.00   1.0000    3.3300
omega____ theta____ kappa____ phi______ frames
    -      -22.2678  -99.0000   90.0000 26

#__ type_ start__ end____ width___ exp.time_
  5 omega   -2.00   92.00   1.0000    3.3300
omega____ theta____ kappa____ phi______ frames
    -       23.3616   38.0000  -60.0000 94

#__ type_ start__ end____ width___ exp.time_
  6 omega  -43.00  -27.00   1.0000    3.3300
omega____ theta____ kappa____ phi______ frames
    -      -22.2678   57.0000  -90.0000 16
;
_diffrn_measurement_device_type 'Xcalibur, Eos'
_diffrn_measurement_method '\w scans'
_diffrn_orient_matrix_UB_11 -0.0461087000
_diffrn_orient_matrix_UB_12 -0.0623921000
_diffrn_orient_matrix_UB_13 -0.0029141000
_diffrn_orient_matrix_UB_21 0.0713970000
_diffrn_orient_matrix_UB_22 -0.0362108000
_diffrn_orient_matrix_UB_23 -0.0084690000
_diffrn_orient_matrix_UB_31 0.0419419000
_diffrn_orient_matrix_UB_32 -0.0068750000
_diffrn_orient_matrix_UB_33 0.0697010000
_diffrn_radiation_monochromator graphite
_diffrn_radiation_type MoK\a
_diffrn_radiation_wavelength 0.71073
_diffrn_reflns_av_R_equivalents 0.0251
_diffrn_reflns_av_unetI/netI 0.0418
_diffrn_reflns_Laue_measured_fraction_full 1.000
_diffrn_reflns_Laue_measured_fraction_max 1.000
_diffrn_reflns_limit_h_max 10
_diffrn_reflns_limit_h_min -9
_diffrn_reflns_limit_k_max 13
_diffrn_reflns_limit_k_min -13
_diffrn_reflns_limit_l_max 13
_diffrn_reflns_limit_l_min -14
_diffrn_reflns_number 4098
_diffrn_reflns_point_group_measured_fraction_full 1.000
_diffrn_reflns_point_group_measured_fraction_max 1.000
_diffrn_reflns_theta_full 25.242
_diffrn_reflns_theta_max 28.496
_diffrn_reflns_theta_min 2.721
_diffrn_source 'Enhance (Mo) X-ray Source'
_exptl_absorpt_coefficient_mu 0.097
_exptl_absorpt_correction_T_max 1.00000
_exptl_absorpt_correction_T_min 0.97767
_exptl_absorpt_correction_type multi-scan
_exptl_absorpt_process_details
;
CrysAlisPro, Agilent Technologies,
Version 1.171.36.32 (release 02-08-2013 CrysAlis171 .NET)
(compiled Aug  2 2013,16:46:58)
Empirical absorption correction using spherical harmonics,
 implemented in SCALE3 ABSPACK scaling algorithm.
;
_exptl_crystal_colour colourless
_exptl_crystal_density_diffrn 1.346
_exptl_crystal_description prism
_exptl_crystal_F_000 336
_exptl_crystal_size_max 0.45
_exptl_crystal_size_mid 0.21
_exptl_crystal_size_min 0.19
_refine_diff_density_max 0.333
_refine_diff_density_min -0.210
_refine_diff_density_rms 0.049
_refine_ls_extinction_method none
_refine_ls_goodness_of_fit_ref 1.042
_refine_ls_hydrogen_treatment constr
_refine_ls_matrix_type full
_refine_ls_number_parameters 110
_refine_ls_number_reflns 2004
_refine_ls_number_restraints 0
_refine_ls_restrained_S_all 1.042
_refine_ls_R_factor_all 0.0512
_refine_ls_R_factor_gt 0.0409
_refine_ls_shift/su_max 0.000
_refine_ls_shift/su_mean 0.000
_refine_ls_structure_factor_coef Fsqd
_refine_ls_weighting_details 'w=1/[\s^2^(Fo^2^)+(0.0379P)^2^+0.2179P] where P=(Fo^2^+2Fc^2^)/3'
_refine_ls_weighting_scheme calc
_refine_ls_wR_factor_gt 0.0932
_refine_ls_wR_factor_ref 0.1014
_reflns_Friedel_coverage 0.000
_reflns_number_gt 1652
_reflns_number_total 2004
_reflns_threshold_expression 'I > 2\s(I)'
_cod_data_source_file c9ra09345a2.cif
_cod_data_source_block pas5
_cod_depositor_comments
;
The following automatic conversions were performed:

data item '_chemical_melting_point' value '378-380' was changed to
'379.0(10)' -- the average value was taken and precision was
estimated.

Automatic conversion script
Id: cif_fix_values 6909 2019-04-08 15:41:33Z antanas 
;
_cod_original_cell_volume 795.28(16)
_cod_database_code 7235255
_shelx_shelxl_version_number 2014/7
_chemical_oxdiff_formula 'C9 N O2'
_shelx_space_group_comment
;
The symmetry employed for this shelxl refinement is uniquely defined
by the following loop, which should always be used as a source of
symmetry information in preference to the above space-group names.
They are only intended as comments.
;
_reflns_odcompleteness_completeness 99.81
_reflns_odcompleteness_iscentric 1
_reflns_odcompleteness_theta 28.51
_olex2_refinement_description
;
1. Fixed Uiso
 At 1.2 times of:
  All C(H) groups
 At 1.5 times of:
  All O(H) groups
2.a Ternary CH refined with riding coordinates:
 C1(H1)
2.b Aromatic/amide H refined with riding coordinates:
 C9(H9), C5(H5), C6(H6), C8(H8), C7(H7)
2.c Idealised tetrahedral OH refined as rotating group:
 O2(H2)
;
_olex2_submission_special_instructions 'No special instructions were received'

loop_
_space_group_symop_operation_xyz
'x, y, z'
'-x, y+1/2, -z+1/2'
'-x, -y, -z'
'x, -y-1/2, z-1/2'

loop_
_atom_site_label
_atom_site_type_symbol
_atom_site_fract_x
_atom_site_fract_y
_atom_site_fract_z
_atom_site_U_iso_or_equiv
_atom_site_adp_type
_atom_site_occupancy
_atom_site_site_symmetry_order
_atom_site_calc_flag
_atom_site_refinement_flags_posn
O1 O 0.61005(12) 0.21640(9) 0.38659(9) 0.0188(2) Uani 1 1 d .
O2 O 0.41149(13) 0.32431(10) 0.45465(9) 0.0214(2) Uani 1 1 d .
H2 H 0.4369 0.2631 0.5101 0.032 Uiso 1 1 calc GR
N1 N 0.48864(14) 0.37486(12) 0.14548(10) 0.0176(2) Uani 1 1 d .
C3 C 0.50502(16) 0.30836(13) 0.37668(12) 0.0153(3) Uani 1 1 d .
C4 C 0.76626(16) 0.52680(13) 0.24141(12) 0.0158(3) Uani 1 1 d .
C2 C 0.60147(16) 0.45497(13) 0.22231(12) 0.0156(3) Uani 1 1 d .
C1 C 0.46418(16) 0.41776(13) 0.27474(12) 0.0160(3) Uani 1 1 d .
H1 H 0.3715 0.4848 0.2697 0.019 Uiso 1 1 calc R
C9 C 0.83830(17) 0.52227(13) 0.14178(12) 0.0179(3) Uani 1 1 d .
H9 H 0.7801 0.4748 0.0635 0.021 Uiso 1 1 calc R
C5 C 0.85236(17) 0.59821(13) 0.35879(12) 0.0194(3) Uani 1 1 d .
H5 H 0.8032 0.6015 0.4240 0.023 Uiso 1 1 calc R
C6 C 1.01254(18) 0.66450(14) 0.37730(14) 0.0237(3) Uani 1 1 d .
H6 H 1.0715 0.7116 0.4557 0.028 Uiso 1 1 calc R
C8 C 0.99768(17) 0.58963(14) 0.16185(13) 0.0211(3) Uani 1 1 d .
H8 H 1.0468 0.5873 0.0965 0.025 Uiso 1 1 calc R
C7 C 1.08477(18) 0.66060(14) 0.27898(14) 0.0236(3) Uani 1 1 d .
H7 H 1.1916 0.7055 0.2915 0.028 Uiso 1 1 calc R

loop_
_atom_site_aniso_label
_atom_site_aniso_U_11
_atom_site_aniso_U_22
_atom_site_aniso_U_33
_atom_site_aniso_U_23
_atom_site_aniso_U_13
_atom_site_aniso_U_12
O1 0.0168(4) 0.0183(5) 0.0221(5) 0.0008(4) 0.0082(4) 0.0017(4)
O2 0.0256(5) 0.0216(5) 0.0230(5) 0.0053(4) 0.0159(4) 0.0049(4)
N1 0.0170(5) 0.0212(6) 0.0161(5) 0.0004(4) 0.0077(4) 0.0005(4)
C3 0.0126(5) 0.0167(6) 0.0164(6) -0.0029(5) 0.0052(4) -0.0031(5)
C4 0.0149(6) 0.0141(6) 0.0188(6) 0.0028(5) 0.0068(5) 0.0026(5)
C2 0.0163(6) 0.0152(6) 0.0158(6) 0.0027(5) 0.0065(5) 0.0045(5)
C1 0.0149(6) 0.0168(6) 0.0173(6) -0.0002(5) 0.0071(5) 0.0016(5)
C9 0.0198(6) 0.0170(6) 0.0176(6) 0.0010(5) 0.0078(5) 0.0010(5)
C5 0.0202(6) 0.0190(6) 0.0203(6) -0.0014(5) 0.0089(5) 0.0016(5)
C6 0.0213(7) 0.0204(7) 0.0279(7) -0.0072(6) 0.0072(5) -0.0025(6)
C8 0.0217(7) 0.0191(6) 0.0273(7) 0.0030(5) 0.0145(6) 0.0010(5)
C7 0.0176(6) 0.0177(6) 0.0376(8) -0.0005(6) 0.0124(6) -0.0020(5)

loop_
_atom_type_symbol
_atom_type_description
_atom_type_scat_dispersion_real
_atom_type_scat_dispersion_imag
_atom_type_scat_source
C C 0.0033 0.0016 'International Tables Vol C Tables 4.2.6.8 and 6.1.1.4'
H H 0.0000 0.0000 'International Tables Vol C Tables 4.2.6.8 and 6.1.1.4'
N N 0.0061 0.0033 'International Tables Vol C Tables 4.2.6.8 and 6.1.1.4'
O O 0.0106 0.0060 'International Tables Vol C Tables 4.2.6.8 and 6.1.1.4'

loop_
_geom_angle_atom_site_label_1
_geom_angle_atom_site_label_2
_geom_angle_atom_site_label_3
_geom_angle
C3 O2 H2 109.5
C2 N1 C1 61.94(8)
O1 C3 O2 124.67(12)
O1 C3 C1 123.87(11)
O2 C3 C1 111.46(11)
C9 C4 C2 119.37(11)
C5 C4 C2 119.77(11)
C5 C4 C9 120.85(12)
N1 C2 C4 143.07(12)
N1 C2 C1 68.75(9)
C4 C2 C1 148.08(11)
N1 C1 H1 118.7
C3 C1 N1 114.38(10)
C3 C1 H1 118.7
C2 C1 N1 49.31(7)
C2 C1 C3 118.45(11)
C2 C1 H1 118.7
C4 C9 H9 120.5
C8 C9 C4 118.96(12)
C8 C9 H9 120.5
C4 C5 H5 120.3
C6 C5 C4 119.32(12)
C6 C5 H5 120.3
C5 C6 H6 119.9
C7 C6 C5 120.19(13)
C7 C6 H6 119.9
C9 C8 H8 119.7
C9 C8 C7 120.51(12)
C7 C8 H8 119.7
C6 C7 C8 120.17(13)
C6 C7 H7 119.9
C8 C7 H7 119.9

loop_
_geom_bond_atom_site_label_1
_geom_bond_atom_site_label_2
_geom_bond_distance
O1 C3 1.2122(15)
O2 H2 0.8200
O2 C3 1.3321(15)
N1 C2 1.2566(16)
N1 C1 1.5446(15)
C3 C1 1.4872(18)
C4 C2 1.4472(17)
C4 C9 1.4026(17)
C4 C5 1.3942(18)
C2 C1 1.4625(17)
C1 H1 0.9800
C9 H9 0.9300
C9 C8 1.3865(18)
C5 H5 0.9300
C5 C6 1.3904(19)
C6 H6 0.9300
C6 C7 1.390(2)
C8 H8 0.9300
C8 C7 1.3914(19)
C7 H7 0.9300
